data_7025638
loop_
_publ_author_name
'Swartz, 2nd, Douglas L'
'Spencer, Liam P.'
'Scott, Brian L.'
'Odom, Aaron L.'
'Boncella, James M.'

_publ_section_title
;
 Exploring the coordination modes of pyrrolyl ligands in bis(imido)
 uranium(VI) complexes.
;
_journal_issue 29
_journal_name_full 'Dalton transactions (Cambridge, England : 2003)'
_journal_page_first 6841
_journal_page_last 6846
_journal_paper_doi 10.1039/c002440f
_journal_volume 39
_journal_year 2010
_chemical_formula_sum 'C27 H46 I0 N4 O2 U'
_chemical_formula_weight 696.71
_chemical_name_systematic
;
?
;
_space_group_IT_number 62
_symmetry_cell_setting orthorhombic
_symmetry_space_group_name_Hall '-P 2ac 2n'
_symmetry_space_group_name_H-M 'P n m a'
_atom_sites_solution_hydrogens geom
_atom_sites_solution_primary direct
_atom_sites_solution_secondary difmap
_audit_creation_method SHELXL-97
_cell_angle_alpha 90.00
_cell_angle_beta 90.00
_cell_angle_gamma 90.00
_cell_formula_units_Z 4
_cell_length_a 17.189(8)
_cell_length_b 14.566(7)
_cell_length_c 11.246(5)
_cell_measurement_temperature 120(1)
_cell_volume 2816(2)
_computing_cell_refinement 'SAINT+, v. 7.06 (Bruker AXS, 2001)'
_computing_data_collection 'APEX II, v. 1.08 (Bruker AXS, 2003)'
_computing_data_reduction 'SAINT+, v. 7.06 (Bruker AXS, 2001)'
_computing_molecular_graphics 'SHELXTL, v. 6.10, (Bruker AXS, 2000)'
_computing_publication_material 'SHELXTL, v. 6.10, (Bruker AXS, 2000)'
_computing_structure_refinement 'SHELXL-97 (Sheldrick, 1997)'
_computing_structure_solution 'SHELXS-97 (Sheldrick, 1990)'
_diffrn_ambient_temperature 120(1)
_diffrn_measured_fraction_theta_full 1.000
_diffrn_measured_fraction_theta_max 0.993
_diffrn_measurement_device_type 'Bruker D8 with APEXII CCD'
_diffrn_measurement_method '\w scans'
_diffrn_radiation_monochromator graphite
_diffrn_radiation_source 'fine-focus sealed tube'
_diffrn_radiation_type MoK\a
_diffrn_radiation_wavelength 0.71073
_diffrn_reflns_av_R_equivalents 0.0796
_diffrn_reflns_av_sigmaI/netI 0.0417
_diffrn_reflns_limit_h_max 20
_diffrn_reflns_limit_h_min -20
_diffrn_reflns_limit_k_max 17
_diffrn_reflns_limit_k_min -17
_diffrn_reflns_limit_l_max 13
_diffrn_reflns_limit_l_min -13
_diffrn_reflns_number 26633
_diffrn_reflns_theta_full 25.00
_diffrn_reflns_theta_max 25.75
_diffrn_reflns_theta_min 2.16
_diffrn_standards_decay_% 0
_diffrn_standards_interval_count 0
_diffrn_standards_interval_time 0
_diffrn_standards_number 0
_exptl_absorpt_coefficient_mu 5.794
_exptl_absorpt_correction_T_max 0.7225
_exptl_absorpt_correction_T_min 0.2586
_exptl_absorpt_correction_type multi-scan
_exptl_absorpt_process_details 'SADABS 2.03 (Sheldrick, 2001)'
_exptl_crystal_colour orange
_exptl_crystal_density_diffrn 1.644
_exptl_crystal_density_method 'not measured'
_exptl_crystal_description needle
_exptl_crystal_F_000 1376
_exptl_crystal_size_max 0.32
_exptl_crystal_size_mid 0.08
_exptl_crystal_size_min 0.06
_refine_diff_density_max 0.871
_refine_diff_density_min -1.205
_refine_diff_density_rms 0.139
_refine_ls_extinction_method none
_refine_ls_goodness_of_fit_ref 1.202
_refine_ls_hydrogen_treatment constr
_refine_ls_matrix_type full
_refine_ls_number_parameters 197
_refine_ls_number_reflns 2793
_refine_ls_number_restraints 3
_refine_ls_restrained_S_all 1.202
_refine_ls_R_factor_all 0.0442
_refine_ls_R_factor_gt 0.0315
_refine_ls_shift/su_max 0.001
_refine_ls_shift/su_mean 0.000
_refine_ls_structure_factor_coef Fsqd
_refine_ls_weighting_details 'calc w=1/[\s^2^(Fo^2^)+(0.0440P)^2^+0.0000P] where P=(Fo^2^+2Fc^2^)/3'
_refine_ls_weighting_scheme calc
_refine_ls_wR_factor_gt 0.0833
_refine_ls_wR_factor_ref 0.0884
_reflns_number_gt 2306
_reflns_number_total 2793
_reflns_threshold_expression >2sigma(I)
_cod_data_source_file c002440f.txt
_cod_data_source_block apx801a
_cod_original_sg_symbol_H-M 'P nma'
_cod_database_code 7025638

loop_
_symmetry_equiv_pos_as_xyz
'x, y, z'
'-x+1/2, -y, z+1/2'
'-x, y+1/2, -z'
'x+1/2, -y+1/2, -z+1/2'
'-x, -y, -z'
'x-1/2, y, -z-1/2'
'x, -y-1/2, z'
'-x-1/2, y-1/2, z-1/2'

loop_
_atom_site_label
_atom_site_type_symbol
_atom_site_fract_x
_atom_site_fract_y
_atom_site_fract_z
_atom_site_U_iso_or_equiv
_atom_site_adp_type
_atom_site_occupancy
_atom_site_symmetry_multiplicity
_atom_site_calc_flag
_atom_site_refinement_flags
_atom_site_disorder_assembly
_atom_site_disorder_group
U1 U 0.407266(15) 0.2500 1.02226(3) 0.01952(12) Uani 1 2 d S . .
I1 I 0.3893(6) 0.0833(7) 0.8701(7) 0.062(3) Uani 0.121(3) 1 d P A 1
N1 N 0.5152(4) 0.2500 1.0213(5) 0.0209(14) Uani 1 2 d S A .
N2 N 0.3002(3) 0.2500 1.0438(5) 0.0208(14) Uani 1 2 d S A .
N3 N 0.3966(3) 0.1529(5) 0.8555(4) 0.0247(12) Uani 0.879(3) 1 d PD A 2
O1 O 0.4154(2) 0.1323(3) 1.1787(4) 0.0322(10) Uani 1 1 d . A .
C1 C 0.3682(8) 0.0669(8) 0.8906(11) 0.033(4) Uani 0.879(3) 1 d PD A 2
C2 C 0.3326(4) 0.0241(5) 0.7948(7) 0.0368(18) Uani 0.879(3) 1 d PD A 2
C3 C 0.3378(4) 0.0859(5) 0.6989(6) 0.0307(16) Uani 0.879(3) 1 d P A 2
C4 C 0.3754(4) 0.1632(4) 0.7374(5) 0.0244(14) Uani 0.879(3) 1 d PD A 2
C5 C 0.3972(5) 0.2500 0.6710(9) 0.042(2) Uani 1 2 d S . .
C6 C 0.4848(5) 0.2500 0.6449(10) 0.051(3) Uani 1 2 d S A .
H6A H 0.5131 0.2500 0.7184 0.076 Uiso 1 2 calc SR . .
H6B H 0.4980 0.3038 0.5999 0.076 Uiso 0.50 1 calc PR . .
H6C H 0.4980 0.1962 0.5999 0.076 Uiso 0.50 1 calc PR . .
C7 C 0.3559(7) 0.2500 0.5512(10) 0.064(3) Uani 1 2 d S A .
H7A H 0.3006 0.2500 0.5636 0.096 Uiso 1 2 calc SR . .
H7B H 0.3705 0.1962 0.5072 0.096 Uiso 0.50 1 calc PR . .
H7C H 0.3705 0.3038 0.5072 0.096 Uiso 0.50 1 calc PR . .
C8 C 0.5985(4) 0.2500 0.9901(7) 0.0252(18) Uani 1 2 d S . .
C9 C 0.6164(3) 0.1640(4) 0.9193(6) 0.0315(14) Uani 1 1 d . A .
H9A H 0.6044 0.1108 0.9663 0.047 Uiso 1 1 calc R . .
H9B H 0.6706 0.1633 0.8986 0.047 Uiso 1 1 calc R . .
H9C H 0.5856 0.1634 0.8481 0.047 Uiso 1 1 calc R . .
C10 C 0.6455(5) 0.2500 1.1038(8) 0.041(2) Uani 1 2 d S A .
H10A H 0.6341 0.1955 1.1484 0.061 Uiso 0.50 1 calc PR . .
H10B H 0.6323 0.3031 1.1502 0.061 Uiso 0.50 1 calc PR . .
H10C H 0.6999 0.2515 1.0848 0.061 Uiso 1 2 calc SR . .
C11 C 0.2165(5) 0.2500 1.0104(7) 0.0250(18) Uani 1 2 d S . .
C12 C 0.2081(4) 0.2500 0.8747(7) 0.0311(19) Uani 1 2 d S A .
H12A H 0.2314 0.3046 0.8428 0.047 Uiso 0.50 1 calc PR . .
H12B H 0.1539 0.2484 0.8540 0.047 Uiso 1 2 calc SR . .
H12C H 0.2337 0.1970 0.8425 0.047 Uiso 0.50 1 calc PR . .
C13 C 0.1799(3) 0.1634(4) 1.0620(5) 0.0323(14) Uani 1 1 d . A .
H13A H 0.1853 0.1638 1.1469 0.048 Uiso 1 1 calc R . .
H13B H 0.2057 0.1104 1.0300 0.048 Uiso 1 1 calc R . .
H13C H 0.1257 0.1614 1.0414 0.048 Uiso 1 1 calc R . .
C14 C 0.4871(14) 0.1116(17) 1.245(2) 0.077(9) Uani 0.50 1 d P A 1
H14A H 0.5245 0.0822 1.1929 0.093 Uiso 0.50 1 calc PR A 1
H14B H 0.5099 0.1681 1.2745 0.093 Uiso 0.50 1 calc PR A 1
C14' C 0.4820(11) 0.0727(12) 1.201(2) 0.035(5) Uani 0.50 1 d P A 2
H14C H 0.4874 0.0273 1.1381 0.042 Uiso 0.50 1 calc PR A 2
H14D H 0.5297 0.1080 1.2062 0.042 Uiso 0.50 1 calc PR A 2
C15 C 0.470(2) 0.053(3) 1.341(4) 0.055(10) Uani 0.50 1 d P A 1
H15A H 0.4768 0.0853 1.4160 0.066 Uiso 0.50 1 calc PR A 1
H15B H 0.5043 0.0002 1.3405 0.066 Uiso 0.50 1 calc PR A 1
C15' C 0.463(2) 0.029(2) 1.315(4) 0.052(9) Uani 0.50 1 d P A 2
H15C H 0.4839 0.0653 1.3798 0.062 Uiso 0.50 1 calc PR A 2
H15D H 0.4859 -0.0317 1.3185 0.062 Uiso 0.50 1 calc PR A 2
C16 C 0.3836(4) 0.0229(4) 1.3249(6) 0.0410(16) Uani 1 1 d . . .
H16A H 0.3807 -0.0384 1.2915 0.049 Uiso 1 1 calc R A 1
H16B H 0.3564 0.0236 1.4004 0.049 Uiso 1 1 calc R A 1
C17 C 0.3492(3) 0.0916(4) 1.2414(6) 0.0369(16) Uani 1 1 d . A .
H17A H 0.3142 0.0619 1.1858 0.044 Uiso 1 1 calc R . .
H17B H 0.3206 0.1382 1.2849 0.044 Uiso 1 1 calc R . .

loop_
_atom_site_aniso_label
_atom_site_aniso_U_11
_atom_site_aniso_U_22
_atom_site_aniso_U_33
_atom_site_aniso_U_23
_atom_site_aniso_U_13
_atom_site_aniso_U_12
U1 0.01974(18) 0.01755(17) 0.02127(19) 0.000 -0.00073(12) 0.000
I1 0.059(6) 0.057(6) 0.069(5) -0.035(4) 0.012(3) -0.001(3)
N1 0.023(3) 0.020(3) 0.019(3) 0.000 -0.002(3) 0.000
N2 0.017(3) 0.019(3) 0.027(4) 0.000 -0.001(3) 0.000
N3 0.028(3) 0.016(3) 0.030(4) -0.001(2) 0.000(2) 0.001(2)
O1 0.019(2) 0.033(2) 0.044(3) 0.018(2) 0.0025(17) 0.0005(17)
C1 0.025(7) 0.023(6) 0.051(7) -0.003(4) 0.015(5) 0.006(4)
C2 0.027(4) 0.030(4) 0.053(5) -0.019(4) 0.001(3) 0.005(3)
C3 0.022(3) 0.033(4) 0.037(4) -0.012(3) -0.003(3) 0.007(3)
C4 0.020(3) 0.028(4) 0.025(4) -0.004(3) 0.004(3) 0.004(3)
C5 0.030(5) 0.066(7) 0.030(5) 0.000 -0.009(4) 0.000
C6 0.030(5) 0.062(7) 0.061(7) 0.000 0.001(5) 0.000
C7 0.053(7) 0.091(9) 0.049(8) 0.000 -0.007(6) 0.000
C8 0.023(4) 0.028(5) 0.025(5) 0.000 0.004(3) 0.000
C9 0.024(3) 0.032(3) 0.039(4) -0.001(3) 0.004(3) 0.005(2)
C10 0.020(4) 0.061(6) 0.041(6) 0.000 -0.011(4) 0.000
C11 0.018(4) 0.029(4) 0.028(5) 0.000 0.004(3) 0.000
C12 0.021(4) 0.041(5) 0.032(5) 0.000 -0.003(4) 0.000
C13 0.026(3) 0.038(4) 0.032(3) 0.006(3) 0.001(3) -0.006(3)
C14 0.039(10) 0.10(2) 0.09(2) 0.061(16) -0.013(13) 0.011(15)
C14' 0.013(7) 0.030(10) 0.061(15) 0.019(7) 0.014(8) 0.019(7)
C15 0.033(11) 0.07(2) 0.064(18) 0.038(14) -0.006(12) -0.027(12)
C15' 0.042(15) 0.042(14) 0.070(18) 0.037(13) -0.030(11) 0.005(13)
C16 0.051(4) 0.030(3) 0.042(4) 0.011(3) 0.007(3) -0.004(3)
C17 0.033(4) 0.040(4) 0.037(4) 0.014(3) 0.008(3) -0.010(3)

loop_
_atom_type_symbol
_atom_type_description
_atom_type_scat_dispersion_real
_atom_type_scat_dispersion_imag
_atom_type_scat_source
C C 0.0033 0.0016 'International Tables Vol C Tables 4.2.6.8 and 6.1.1.4'
H H 0.0000 0.0000 'International Tables Vol C Tables 4.2.6.8 and 6.1.1.4'
N N 0.0061 0.0033 'International Tables Vol C Tables 4.2.6.8 and 6.1.1.4'
U U -9.6767 9.6646 'International Tables Vol C Tables 4.2.6.8 and 6.1.1.4'
O O 0.0106 0.0060 'International Tables Vol C Tables 4.2.6.8 and 6.1.1.4'
I I -0.4742 1.8119 'International Tables Vol C Tables 4.2.6.8 and 6.1.1.4'

loop_
_geom_angle_atom_site_label_1
_geom_angle_atom_site_label_2
_geom_angle_atom_site_label_3
_geom_angle
_geom_angle_site_symmetry_1
_geom_angle_site_symmetry_3
N2 U1 N1 172.8(3) . .
N2 U1 N3 91.52(19) . 7_565
N1 U1 N3 94.23(19) . 7_565
N2 U1 N3 91.52(19) . .
N1 U1 N3 94.23(19) . .
N3 U1 N3 73.8(3) 7_565 .
N2 U1 O1 87.87(16) . 7_565
N1 U1 O1 86.97(15) . 7_565
N3 U1 O1 98.96(19) 7_565 7_565
N3 U1 O1 172.67(17) . 7_565
N2 U1 O1 87.87(16) . .
N1 U1 O1 86.97(15) . .
N3 U1 O1 172.67(17) 7_565 .
N3 U1 O1 98.96(19) . .
O1 U1 O1 88.3(2) 7_565 .
N2 U1 I1 88.4(2) . 7_565
N1 U1 I1 95.7(2) . 7_565
N3 U1 I1 17.8(2) 7_565 7_565
N3 U1 I1 91.4(2) . 7_565
O1 U1 I1 81.3(2) 7_565 7_565
O1 U1 I1 169.1(2) . 7_565
N2 U1 I1 88.4(2) . .
N1 U1 I1 95.7(2) . .
N3 U1 I1 91.4(2) 7_565 .
N3 U1 I1 17.8(2) . .
O1 U1 I1 169.1(2) 7_565 .
O1 U1 I1 81.3(2) . .
I1 U1 I1 108.8(4) 7_565 .
C8 N1 U1 166.5(5) . .
C11 N2 U1 157.8(5) . .
C4 N3 C1 106.0(7) . .
C4 N3 U1 136.0(5) . .
C1 N3 U1 109.8(6) . .
C14' O1 C17 106.7(10) . .
C14' O1 C14 30.1(11) . .
C17 O1 C14 108.8(12) . .
C14' O1 U1 125.5(10) . .
C17 O1 U1 125.6(3) . .
C14 O1 U1 123.6(11) . .
C2 C1 N3 109.6(9) . .
C1 C2 C3 106.2(7) . .
C4 C3 C2 108.4(6) . .
C3 C4 N3 109.7(6) . .
C3 C4 C5 130.4(6) . .
N3 C4 C5 119.8(6) . .
C4 C5 C4 113.0(8) 7_565 .
C4 C5 C7 108.7(5) 7_565 .
C4 C5 C7 108.7(5) . .
C4 C5 C6 109.7(5) 7_565 .
C4 C5 C6 109.7(5) . .
C7 C5 C6 106.8(8) . .
N1 C8 C10 108.5(6) . .
N1 C8 C9 108.8(4) . .
C10 C8 C9 109.6(4) . .
N1 C8 C9 108.8(4) . 7_565
C10 C8 C9 109.6(4) . 7_565
C9 C8 C9 111.4(7) . 7_565
N2 C11 C13 107.6(4) . .
N2 C11 C13 107.6(4) . 7_565
C13 C11 C13 111.7(7) . 7_565
N2 C11 C12 110.0(6) . .
C13 C11 C12 109.9(4) . .
C13 C11 C12 109.9(4) 7_565 .
C15 C14 O1 110(2) . .
C15' C14' O1 103.3(19) . .
C14 C15 C16 106(3) . .
C14' C15' C16 109(2) . .
C15' C16 C17 107.3(15) . .
C15' C16 C15 17(3) . .
C17 C16 C15 105.2(15) . .
O1 C17 C16 105.5(5) . .

loop_
_geom_bond_atom_site_label_1
_geom_bond_atom_site_label_2
_geom_bond_distance
_geom_bond_site_symmetry_2
U1 N2 1.856(6) .
U1 N1 1.856(7) .
U1 N3 2.356(6) 7_565
U1 N3 2.356(6) .
U1 O1 2.461(4) 7_565
U1 O1 2.461(4) .
U1 I1 2.987(8) 7_565
U1 I1 2.987(8) .
N1 C8 1.473(10) .
N2 C11 1.489(10) .
N3 C4 1.385(6) .
N3 C1 1.401(9) .
O1 C14' 1.46(2) .
O1 C17 1.464(6) .
O1 C14 1.47(3) .
C1 C2 1.388(9) .
C2 C3 1.407(10) .
C3 C4 1.368(9) .
C4 C5 1.515(8) .
C5 C4 1.515(8) 7_565
C5 C7 1.523(13) .
C5 C6 1.534(12) .
C8 C10 1.512(11) .
C8 C9 1.516(7) .
C8 C9 1.516(7) 7_565
C11 C13 1.524(7) .
C11 C13 1.524(7) 7_565
C11 C12 1.532(11) .
C14 C15 1.40(5) .
C14' C15' 1.47(5) .
C15 C16 1.56(4) .
C15' C16 1.37(4) .
C16 C17 1.493(8) .
